data_4339776
loop_
_publ_author_name
'Davidson, Matthew G.'
'O'Hara, Charles T'
'Jones, Matthew D.'
'Keir, Callum G.'
'Mahon, Mary F.'
'Kociok-K\"ohn, Gabriele'

_publ_section_title
;
 Synthesis and structure of a molecular barium Aminebis(phenolate) and its
 application as an initiator for ring-opening polymerization of cyclic
 esters.
;
_journal_issue 19
_journal_name_full 'Inorganic chemistry'
_journal_page_first 7686
_journal_page_last 7688
_journal_paper_doi 10.1021/ic700583e
_journal_volume 46
_journal_year 2007
_chemical_formula_moiety 'C117 H186 Ba3 N6 O8, 3(C7 H8)'
_chemical_formula_sum 'C138 H210 Ba3 N6 O8'
_chemical_formula_weight 2493.14
_chemical_name_systematic
;
 ?
;
_space_group_IT_number 15
_symmetry_cell_setting monoclinic
_symmetry_space_group_name_Hall '-C 2yc'
_symmetry_space_group_name_H-M 'C 1 2/c 1'
_atom_sites_solution_hydrogens geom
_atom_sites_solution_primary direct
_atom_sites_solution_secondary difmap
_audit_creation_method SHELXL-97
_cell_angle_alpha 90
_cell_angle_beta 105.0050(10)
_cell_angle_gamma 90
_cell_formula_units_Z 4
_cell_length_a 22.9090(4)
_cell_length_b 28.6440(5)
_cell_length_c 21.7640(6)
_cell_measurement_reflns_used 334011
_cell_measurement_temperature 150(2)
_cell_measurement_theta_max 26.02
_cell_measurement_theta_min 2.91
_cell_volume 13794.7(5)
_computing_cell_refinement 'HKL Scalepack (Otwinowski & Minor 1997)'
_computing_data_collection 'Collect, Nonius program suite version 1.9 (1997)'
_computing_data_reduction 'Denzo and Scalepack (Otwinowski & Minor, 1997)'
_computing_molecular_graphics 'ORTEP3 for Windows - L. J. Farrugia, J. Appl. Crystallogr. 1997, 30, 565'
_computing_publication_material 'SHELX97-2, G. M. Sheldrick'
_computing_structure_refinement
;
 SHELX97-2 Program for Crystal Structure Analysis. G. M. Sheldrick,
 Institut f. Anorg. Chemie der Universit\"at, Tammanstrasse 4, 
 D-3400 G\"ottingen, Germany, 1998.
;
_computing_structure_solution
; 
 SIR97- Altomare A., Burla M.C., Camalli M., Cascarano G.L., Giacovazzo C. , 
 Guagliardi A., Moliterni A.G.G., Polidori G.,Spagna R. 
 (1999) J. Appl. Cryst. 32, 115-119.
;
_diffrn_ambient_temperature 150(2)
_diffrn_measured_fraction_theta_full 0.993
_diffrn_measured_fraction_theta_max 0.993
_diffrn_measurement_device_type 'Nonius Kappa CCD'
_diffrn_measurement_method ccd
_diffrn_radiation_monochromator graphite
_diffrn_radiation_source 'fine-focus sealed tube'
_diffrn_radiation_type MoK\a
_diffrn_radiation_wavelength 0.71073
_diffrn_reflns_av_R_equivalents 0.0499
_diffrn_reflns_av_sigmaI/netI 0.0314
_diffrn_reflns_limit_h_max 28
_diffrn_reflns_limit_h_min -28
_diffrn_reflns_limit_k_max 35
_diffrn_reflns_limit_k_min -35
_diffrn_reflns_limit_l_max 26
_diffrn_reflns_limit_l_min -26
_diffrn_reflns_number 103288
_diffrn_reflns_theta_full 26.05
_diffrn_reflns_theta_max 26.05
_diffrn_reflns_theta_min 3.68
_diffrn_standards_decay_% 0
_diffrn_standards_number 0
_exptl_absorpt_coefficient_mu 0.900
_exptl_absorpt_correction_T_max 0.8063
_exptl_absorpt_correction_T_min 0.7616
_exptl_absorpt_correction_type multi-scan
_exptl_crystal_colour colourless
_exptl_crystal_density_diffrn 1.200
_exptl_crystal_density_method 'not measured'
_exptl_crystal_description block
_exptl_crystal_F_000 5248
_exptl_crystal_size_max 0.32
_exptl_crystal_size_mid 0.25
_exptl_crystal_size_min 0.25
_refine_diff_density_max 1.522
_refine_diff_density_min -1.097
_refine_diff_density_rms 0.089
_refine_ls_extinction_method none
_refine_ls_goodness_of_fit_ref 1.141
_refine_ls_hydrogen_treatment noref
_refine_ls_matrix_type full
_refine_ls_number_parameters 699
_refine_ls_number_reflns 13563
_refine_ls_number_restraints 0
_refine_ls_restrained_S_all 1.141
_refine_ls_R_factor_all 0.0565
_refine_ls_R_factor_gt 0.0385
_refine_ls_shift/su_max 0.018
_refine_ls_shift/su_mean 0.000
_refine_ls_structure_factor_coef Fsqd
_refine_ls_weighting_details 'calc w=1/[\s^2^(Fo^2^)+(0.0373P)^2^+42.2918P] where P=(Fo^2^+2Fc^2^)/3'
_refine_ls_weighting_scheme calc
_refine_ls_wR_factor_gt 0.0880
_refine_ls_wR_factor_ref 0.1018
_reflns_number_gt 10992
_reflns_number_total 13563
_reflns_threshold_expression >2sigma(I)
_cod_data_source_file ic700583e-file001.cif
_cod_data_source_block h06mgd09
_cod_original_sg_symbol_H-M 'C 2/c'
_cod_database_code 4339776

loop_
_symmetry_equiv_pos_as_xyz
'x, y, z'
'-x, y, -z+1/2'
'x+1/2, y+1/2, z'
'-x+1/2, y+1/2, -z+1/2'
'-x, -y, -z'
'x, -y, z-1/2'
'-x+1/2, -y+1/2, -z'
'x+1/2, -y+1/2, z-1/2'

loop_
_atom_site_label
_atom_site_type_symbol
_atom_site_fract_x
_atom_site_fract_y
_atom_site_fract_z
_atom_site_U_iso_or_equiv
_atom_site_adp_type
_atom_site_occupancy
_atom_site_symmetry_multiplicity
_atom_site_calc_flag
_atom_site_refinement_flags
_atom_site_disorder_assembly
_atom_site_disorder_group
Ba1 Ba 0.326244(8) 0.136909(7) 0.264543(9) 0.02859(7) Uani 1 1 d . . .
O1 O 0.23535(10) 0.16417(8) 0.18796(11) 0.0355(5) Uani 1 1 d . . .
N1 N 0.24580(12) 0.05839(10) 0.21283(13) 0.0321(6) Uani 1 1 d . . .
C1 C 0.18396(15) 0.07670(13) 0.20884(17) 0.0371(8) Uani 1 1 d . . .
H1A H 0.1851 0.0935 0.2489 0.044 Uiso 1 1 calc R . .
H1B H 0.1564 0.0497 0.2064 0.044 Uiso 1 1 calc R . .
Ba2 Ba 0.5000 0.179476(9) 0.2500 0.02628(7) Uani 1 2 d S . .
O2 O 0.41261(10) 0.11577(8) 0.20993(10) 0.0332(5) Uani 1 1 d . . .
N2 N 0.36865(12) 0.04420(10) 0.30866(12) 0.0306(6) Uani 1 1 d . . .
C2 C 0.24742(18) 0.03676(14) 0.15244(17) 0.0439(9) Uani 1 1 d . . .
H2A H 0.2884 0.0256 0.1550 0.066 Uiso 1 1 calc R . .
H2B H 0.2357 0.0598 0.1182 0.066 Uiso 1 1 calc R . .
H2C H 0.2193 0.0104 0.1437 0.066 Uiso 1 1 calc R . .
O3 O 0.41826(9) 0.19946(8) 0.31129(10) 0.0288(5) Uani 1 1 d . . .
N3 N 0.43868(14) 0.26759(10) 0.20853(14) 0.0387(7) Uani 1 1 d . . .
C3 C 0.26034(16) 0.02433(13) 0.26516(16) 0.0368(8) Uani 1 1 d . . .
H3A H 0.2329 -0.0028 0.2536 0.044 Uiso 1 1 calc R . .
H3B H 0.2526 0.0388 0.3036 0.044 Uiso 1 1 calc R . .
O4 O 0.24408(12) 0.14714(11) 0.34341(13) 0.0502(7) Uani 1 1 d . B .
C4 C 0.32526(15) 0.00704(12) 0.28125(17) 0.0345(7) Uani 1 1 d . . .
H4A H 0.3299 -0.0190 0.3120 0.041 Uiso 1 1 calc R . .
H4B H 0.3345 -0.0050 0.2422 0.041 Uiso 1 1 calc R . .
C5 C 0.37939(17) 0.04465(13) 0.37810(15) 0.0400(8) Uani 1 1 d . . .
H5A H 0.3417 0.0522 0.3892 0.060 Uiso 1 1 calc R . .
H5B H 0.4101 0.0682 0.3963 0.060 Uiso 1 1 calc R . .
H5C H 0.3936 0.0138 0.3952 0.060 Uiso 1 1 calc R . .
C6 C 0.42851(14) 0.03748(12) 0.29382(15) 0.0318(7) Uani 1 1 d . . .
H6A H 0.4477 0.0088 0.3153 0.038 Uiso 1 1 calc R . .
H6B H 0.4551 0.0642 0.3113 0.038 Uiso 1 1 calc R . .
C7 C 0.37452(16) 0.26149(13) 0.20835(16) 0.0387(8) Uani 1 1 d . . .
H7A H 0.3614 0.2300 0.1914 0.046 Uiso 1 1 calc R . .
H7B H 0.3501 0.2846 0.1787 0.046 Uiso 1 1 calc R . .
C8 C 0.46536(19) 0.30947(13) 0.2434(2) 0.0538(11) Uani 1 1 d . . .
H8A H 0.4540 0.3110 0.2843 0.065 Uiso 1 1 calc R . .
H8B H 0.4489 0.3375 0.2184 0.065 Uiso 1 1 calc R . .
C9 C 0.4419(2) 0.26986(18) 0.1419(2) 0.0634(13) Uani 1 1 d . . .
H9A H 0.4202 0.2976 0.1215 0.095 Uiso 1 1 calc R . .
H9B H 0.4234 0.2418 0.1193 0.095 Uiso 1 1 calc R . .
H9C H 0.4843 0.2717 0.1407 0.095 Uiso 1 1 calc R . .
C11 C 0.18325(15) 0.15293(12) 0.14860(15) 0.0329(7) Uani 1 1 d . . .
C12 C 0.15060(15) 0.18435(12) 0.10139(16) 0.0338(7) Uani 1 1 d . . .
C13 C 0.09625(16) 0.16948(13) 0.06099(17) 0.0392(8) Uani 1 1 d . . .
H13 H 0.0748 0.1908 0.0298 0.047 Uiso 1 1 calc R . .
C14 C 0.07135(16) 0.12555(14) 0.06331(18) 0.0405(8) Uani 1 1 d . . .
C15 C 0.10273(16) 0.09573(13) 0.11123(17) 0.0399(8) Uani 1 1 d . . .
H15 H 0.0868 0.0656 0.1150 0.048 Uiso 1 1 calc R . .
C16 C 0.15697(15) 0.10903(12) 0.15387(16) 0.0349(7) Uani 1 1 d . . .
C21 C 0.41366(14) 0.07346(11) 0.18423(15) 0.0291(7) Uani 1 1 d . . .
C22 C 0.40492(14) 0.06655(12) 0.11718(15) 0.0316(7) Uani 1 1 d . . .
C23 C 0.41003(15) 0.02160(13) 0.09597(16) 0.0358(8) Uani 1 1 d . . .
H23 H 0.4046 0.0173 0.0516 0.043 Uiso 1 1 calc R . .
C24 C 0.42254(15) -0.01784(12) 0.13472(16) 0.0341(7) Uani 1 1 d . . .
C25 C 0.42823(14) -0.01061(12) 0.19860(16) 0.0329(7) Uani 1 1 d . . .
H25 H 0.4356 -0.0367 0.2265 0.039 Uiso 1 1 calc R . .
C26 C 0.42361(14) 0.03355(12) 0.22390(15) 0.0303(7) Uani 1 1 d . . .
C31 C 0.38502(14) 0.23511(11) 0.32214(15) 0.0287(7) Uani 1 1 d . . .
C32 C 0.37119(14) 0.24318(11) 0.38155(15) 0.0302(7) Uani 1 1 d . . .
C33 C 0.33376(16) 0.28056(13) 0.38631(16) 0.0369(8) Uani 1 1 d . . .
H33 H 0.3249 0.2857 0.4261 0.044 Uiso 1 1 calc R . .
C34 C 0.30846(16) 0.31085(13) 0.33642(17) 0.0387(8) Uani 1 1 d . . .
C35 C 0.32369(15) 0.30345(13) 0.27994(16) 0.0360(8) Uani 1 1 d . . .
H35 H 0.3085 0.3241 0.2454 0.043 Uiso 1 1 calc R . .
C36 C 0.36059(14) 0.26669(12) 0.27210(15) 0.0315(7) Uani 1 1 d . . .
C41 C 0.2074(2) 0.18806(18) 0.3245(2) 0.0604(12) Uani 1 1 d . B .
H41A H 0.1829 0.1851 0.2799 0.072 Uiso 1 1 calc R . .
H41B H 0.2330 0.2162 0.3280 0.072 Uiso 1 1 calc R . .
C42 C 0.1668(3) 0.1913(3) 0.3693(3) 0.108(2) Uani 1 1 d . . .
H42A H 0.1844 0.2120 0.4058 0.129 Uiso 1 1 calc R A 1
H42B H 0.1261 0.2028 0.3471 0.129 Uiso 1 1 calc R A 1
C43 C 0.1647(6) 0.1423(7) 0.3901(7) 0.094(5) Uani 0.50 1 d P B 1
H43C H 0.1569 0.1409 0.4328 0.113 Uiso 0.50 1 calc PR B 1
H43D H 0.1325 0.1248 0.3597 0.113 Uiso 0.50 1 calc PR B 1
C43A C 0.1901(7) 0.1598(6) 0.4203(6) 0.090(4) Uani 0.50 1 d P B 2
H43A H 0.1569 0.1454 0.4352 0.108 Uiso 0.50 1 calc PR B 2
H43B H 0.2178 0.1761 0.4565 0.108 Uiso 0.50 1 calc PR B 2
C44 C 0.2241(2) 0.1229(2) 0.3918(2) 0.0678(13) Uani 1 1 d . . .
H44A H 0.2525 0.1280 0.4341 0.081 Uiso 1 1 calc R B 1
H44B H 0.2211 0.0889 0.3830 0.081 Uiso 1 1 calc R B 1
C51 C 0.3075(2) 0.46320(19) 0.0461(2) 0.0693(13) Uani 1 1 d . . .
C52 C 0.2767(3) 0.4632(2) 0.0929(3) 0.0840(17) Uani 1 1 d . . .
H52 H 0.2625 0.4920 0.1053 0.101 Uiso 1 1 calc R . .
C53 C 0.2662(3) 0.4235(2) 0.1215(3) 0.0904(18) Uani 1 1 d . . .
H53 H 0.2452 0.4247 0.1539 0.108 Uiso 1 1 calc R . .
C54 C 0.2856(3) 0.3813(2) 0.1041(3) 0.0733(14) Uani 1 1 d . . .
H54 H 0.2780 0.3533 0.1242 0.088 Uiso 1 1 calc R . .
C55 C 0.3155(3) 0.3801(2) 0.0581(3) 0.0799(17) Uani 1 1 d . . .
H55 H 0.3290 0.3511 0.0456 0.096 Uiso 1 1 calc R . .
C56 C 0.3269(2) 0.4217(2) 0.0286(2) 0.0688(14) Uani 1 1 d . . .
H56 H 0.3481 0.4207 -0.0036 0.083 Uiso 1 1 calc R . .
C57 C 0.3201(4) 0.5075(3) 0.0157(3) 0.115(3) Uani 1 1 d . . .
H57A H 0.3475 0.5012 -0.0111 0.173 Uiso 1 1 calc R . .
H57B H 0.3388 0.5301 0.0488 0.173 Uiso 1 1 calc R . .
H57C H 0.2821 0.5204 -0.0105 0.173 Uiso 1 1 calc R . .
C81 C 0.17494(16) 0.23361(13) 0.09647(17) 0.0399(8) Uani 1 1 d . . .
C82 C 0.1326(2) 0.26334(16) 0.0448(2) 0.0649(13) Uani 1 1 d . . .
H82A H 0.1266 0.2479 0.0035 0.097 Uiso 1 1 calc R . .
H82B H 0.1507 0.2942 0.0432 0.097 Uiso 1 1 calc R . .
H82C H 0.0936 0.2669 0.0549 0.097 Uiso 1 1 calc R . .
C83 C 0.18363(19) 0.26014(14) 0.15970(19) 0.0484(9) Uani 1 1 d . . .
H83A H 0.1446 0.2632 0.1700 0.073 Uiso 1 1 calc R . .
H83B H 0.2000 0.2913 0.1557 0.073 Uiso 1 1 calc R . .
H83C H 0.2118 0.2429 0.1937 0.073 Uiso 1 1 calc R . .
C84 C 0.23594(18) 0.23068(15) 0.07954(19) 0.0490(10) Uani 1 1 d . . .
H84A H 0.2644 0.2124 0.1120 0.074 Uiso 1 1 calc R . .
H84B H 0.2521 0.2622 0.0779 0.074 Uiso 1 1 calc R . .
H84C H 0.2302 0.2156 0.0380 0.074 Uiso 1 1 calc R . .
C85 C 0.00975(17) 0.11251(15) 0.0179(2) 0.0511(10) Uani 1 1 d . . .
C86 C -0.0401(2) 0.1372(2) 0.0408(2) 0.0830(18) Uani 1 1 d . . .
H86A H -0.0415 0.1246 0.0823 0.124 Uiso 1 1 calc R . .
H86B H -0.0792 0.1321 0.0100 0.124 Uiso 1 1 calc R . .
H86C H -0.0316 0.1708 0.0449 0.124 Uiso 1 1 calc R . .
C87 C 0.0056(2) 0.12970(18) -0.0499(2) 0.0617(12) Uani 1 1 d . . .
H87A H 0.0098 0.1638 -0.0497 0.093 Uiso 1 1 calc R . .
H87B H -0.0336 0.1208 -0.0780 0.093 Uiso 1 1 calc R . .
H87C H 0.0381 0.1155 -0.0654 0.093 Uiso 1 1 calc R . .
C88 C -0.0004(3) 0.0604(2) 0.0151(3) 0.106(3) Uani 1 1 d . . .
H88A H 0.0331 0.0450 0.0029 0.159 Uiso 1 1 calc R . .
H88B H -0.0384 0.0532 -0.0164 0.159 Uiso 1 1 calc R . .
H88C H -0.0024 0.0490 0.0570 0.159 Uiso 1 1 calc R . .
C89 C 0.38919(15) 0.10692(12) 0.06957(15) 0.0343(7) Uani 1 1 d . . .
C90 C 0.3302(2) 0.1294(2) 0.0718(2) 0.0768(17) Uani 1 1 d . . .
H90A H 0.3335 0.1417 0.1146 0.115 Uiso 1 1 calc R . .
H90B H 0.2978 0.1061 0.0614 0.115 Uiso 1 1 calc R . .
H90C H 0.3209 0.1550 0.0409 0.115 Uiso 1 1 calc R . .
C91 C 0.3801(3) 0.09057(18) 0.0010(2) 0.0822(18) Uani 1 1 d . . .
H91A H 0.3696 0.1173 -0.0278 0.123 Uiso 1 1 calc R . .
H91B H 0.3474 0.0675 -0.0093 0.123 Uiso 1 1 calc R . .
H91C H 0.4175 0.0763 -0.0040 0.123 Uiso 1 1 calc R . .
C92 C 0.4393(3) 0.1420(2) 0.0815(3) 0.104(3) Uani 1 1 d . . .
H92A H 0.4776 0.1260 0.0833 0.157 Uiso 1 1 calc R . .
H92B H 0.4419 0.1579 0.1219 0.157 Uiso 1 1 calc R . .
H92C H 0.4312 0.1649 0.0469 0.157 Uiso 1 1 calc R . .
C93 C 0.42682(16) -0.06566(13) 0.10494(18) 0.0410(8) Uani 1 1 d . . .
C94 C 0.36581(18) -0.07676(15) 0.05786(19) 0.0490(10) Uani 1 1 d . . .
H94A H 0.3664 -0.1087 0.0421 0.074 Uiso 1 1 calc R . .
H94B H 0.3587 -0.0549 0.0220 0.074 Uiso 1 1 calc R . .
H94C H 0.3334 -0.0737 0.0794 0.074 Uiso 1 1 calc R . .
C95 C 0.47605(19) -0.06468(15) 0.0681(2) 0.0549(11) Uani 1 1 d . . .
H95A H 0.5152 -0.0571 0.0975 0.082 Uiso 1 1 calc R . .
H95B H 0.4659 -0.0409 0.0346 0.082 Uiso 1 1 calc R . .
H95C H 0.4784 -0.0953 0.0489 0.082 Uiso 1 1 calc R . .
C96 C 0.4420(2) -0.10442(14) 0.1549(2) 0.0558(11) Uani 1 1 d . . .
H96A H 0.4815 -0.0982 0.1842 0.084 Uiso 1 1 calc R . .
H96B H 0.4430 -0.1345 0.1338 0.084 Uiso 1 1 calc R . .
H96C H 0.4110 -0.1054 0.1787 0.084 Uiso 1 1 calc R . .
C97 C 0.39969(15) 0.21390(13) 0.44140(15) 0.0347(7) Uani 1 1 d . . .
C98 C 0.39339(17) 0.16121(13) 0.42776(16) 0.0379(8) Uani 1 1 d . . .
H98A H 0.4139 0.1532 0.3949 0.057 Uiso 1 1 calc R . .
H98B H 0.3505 0.1531 0.4129 0.057 Uiso 1 1 calc R . .
H98C H 0.4118 0.1438 0.4668 0.057 Uiso 1 1 calc R . .
C99 C 0.46671(16) 0.22595(14) 0.46422(17) 0.0408(8) Uani 1 1 d . . .
H99A H 0.4712 0.2591 0.4754 0.061 Uiso 1 1 calc R . .
H99B H 0.4865 0.2194 0.4302 0.061 Uiso 1 1 calc R . .
H99C H 0.4855 0.2070 0.5017 0.061 Uiso 1 1 calc R . .
C100 C 0.37078(19) 0.22347(15) 0.49641(17) 0.0480(9) Uani 1 1 d . . .
H10A H 0.3890 0.2029 0.5323 0.072 Uiso 1 1 calc R . .
H10B H 0.3272 0.2175 0.4823 0.072 Uiso 1 1 calc R . .
H10C H 0.3777 0.2561 0.5098 0.072 Uiso 1 1 calc R . .
C101 C 0.26485(19) 0.34942(15) 0.3460(2) 0.0498(10) Uani 1 1 d . . .
C102 C 0.2101(2) 0.32582(19) 0.3629(3) 0.0788(16) Uani 1 1 d . . .
H10D H 0.1827 0.3499 0.3712 0.118 Uiso 1 1 calc R . .
H10E H 0.2244 0.3065 0.4010 0.118 Uiso 1 1 calc R . .
H10F H 0.1886 0.3062 0.3274 0.118 Uiso 1 1 calc R . .
C103 C 0.2962(2) 0.38121(19) 0.3996(3) 0.0793(16) Uani 1 1 d . . .
H10G H 0.3314 0.3955 0.3895 0.119 Uiso 1 1 calc R . .
H10H H 0.3093 0.3631 0.4390 0.119 Uiso 1 1 calc R . .
H10I H 0.2681 0.4057 0.4052 0.119 Uiso 1 1 calc R . .
C104 C 0.2391(3) 0.37757(19) 0.2864(3) 0.0776(16) Uani 1 1 d . . .
H10J H 0.2128 0.4021 0.2955 0.116 Uiso 1 1 calc R . .
H10K H 0.2157 0.3570 0.2530 0.116 Uiso 1 1 calc R . .
H10L H 0.2722 0.3918 0.2720 0.116 Uiso 1 1 calc R . .
C201 C -0.0304(5) 0.2161(4) 0.2686(6) 0.132(3) Uani 0.50 1 d PG . .
C202 C -0.0382(5) 0.1709(4) 0.2886(5) 0.132(3) Uani 0.50 1 d PG . .
H202 H -0.0622 0.1656 0.3176 0.158 Uiso 0.50 1 calc PR . .
C203 C -0.0108(6) 0.1336(3) 0.2662(7) 0.132(3) Uani 0.50 1 d PG . .
H203 H -0.0161 0.1027 0.2798 0.158 Uiso 0.50 1 calc PR . .
C204 C 0.0243(6) 0.1414(3) 0.2238(7) 0.132(3) Uani 0.50 1 d PG . .
H204 H 0.0430 0.1159 0.2085 0.158 Uiso 0.50 1 calc PR . .
C205 C 0.0321(4) 0.1865(4) 0.2039(5) 0.132(3) Uani 0.50 1 d PG . .
H205 H 0.0561 0.1919 0.1749 0.158 Uiso 0.50 1 calc PR . .
C206 C 0.0047(5) 0.2239(3) 0.2263(6) 0.132(3) Uani 0.50 1 d PG . .
H206 H 0.0101 0.2547 0.2126 0.158 Uiso 0.50 1 calc PR . .
C207 C -0.0250(6) 0.2533(7) 0.3012(7) 0.132(3) Uani 0.50 1 d P . .
H20A H 0.0049 0.2486 0.3419 0.197 Uiso 0.50 1 calc PR . .
H20B H -0.0640 0.2614 0.3089 0.197 Uiso 0.50 1 calc PR . .
H20C H -0.0117 0.2787 0.2778 0.197 Uiso 0.50 1 calc PR . .
C301 C 0.4668(10) 0.4548(6) 0.2670(12) 0.204(6) Uani 0.50 1 d PG . .
C302 C 0.4555(9) 0.4645(7) 0.2024(12) 0.204(6) Uani 0.50 1 d PG . .
H302 H 0.4151 0.4682 0.1774 0.245 Uiso 0.50 1 calc PR . .
C303 C 0.5033(13) 0.4687(7) 0.1743(9) 0.204(6) Uani 0.50 1 d PG . .
H303 H 0.4956 0.4752 0.1301 0.245 Uiso 0.50 1 calc PR . .
C304 C 0.5624(11) 0.4633(7) 0.2109(13) 0.204(6) Uani 0.50 1 d PG . .
H304 H 0.5951 0.4661 0.1917 0.245 Uiso 0.50 1 calc PR . .
C305 C 0.5737(9) 0.4537(7) 0.2755(12) 0.204(6) Uani 0.50 1 d PG . .
H305 H 0.6141 0.4500 0.3005 0.245 Uiso 0.50 1 calc PR . .
C306 C 0.5259(13) 0.4494(7) 0.3035(8) 0.204(6) Uani 0.50 1 d PG . .
H306 H 0.5337 0.4429 0.3477 0.245 Uiso 0.50 1 calc PR . .
C307 C 0.4111(14) 0.4367(9) 0.2823(12) 0.204(6) Uani 0.50 1 d P . .
H30A H 0.3753 0.4500 0.2526 0.307 Uiso 0.50 1 calc PR . .
H30B H 0.4114 0.4455 0.3259 0.307 Uiso 0.50 1 calc PR . .
H30C H 0.4099 0.4026 0.2785 0.307 Uiso 0.50 1 calc PR . .

loop_
_atom_site_aniso_label
_atom_site_aniso_U_11
_atom_site_aniso_U_22
_atom_site_aniso_U_33
_atom_site_aniso_U_23
_atom_site_aniso_U_13
_atom_site_aniso_U_12
Ba1 0.02619(10) 0.03184(11) 0.02829(10) 0.00157(7) 0.00802(7) -0.00093(8)
O1 0.0324(12) 0.0375(13) 0.0344(12) 0.0037(10) 0.0045(10) -0.0024(10)
N1 0.0300(14) 0.0348(15) 0.0329(14) 0.0039(12) 0.0107(12) -0.0013(12)
C1 0.0326(18) 0.0390(19) 0.0415(19) 0.0098(15) 0.0130(15) 0.0004(15)
Ba2 0.02586(13) 0.02786(14) 0.02655(13) 0.000 0.00938(10) 0.000
O2 0.0357(12) 0.0318(12) 0.0331(12) -0.0050(10) 0.0108(10) -0.0018(10)
N2 0.0337(14) 0.0334(15) 0.0270(13) 0.0024(11) 0.0118(11) 0.0023(12)
C2 0.043(2) 0.052(2) 0.0381(19) 0.0013(17) 0.0119(16) 0.0018(17)
O3 0.0292(11) 0.0305(12) 0.0287(11) -0.0001(9) 0.0112(9) 0.0035(9)
N3 0.0469(17) 0.0375(16) 0.0387(16) 0.0087(13) 0.0236(14) 0.0098(14)
C3 0.0368(18) 0.0381(19) 0.0377(19) 0.0085(15) 0.0137(15) -0.0019(15)
O4 0.0446(15) 0.0691(19) 0.0422(15) 0.0006(13) 0.0207(12) 0.0005(14)
C4 0.0338(18) 0.0332(18) 0.0379(18) 0.0059(14) 0.0118(14) -0.0007(14)
C5 0.049(2) 0.044(2) 0.0288(17) 0.0040(15) 0.0145(15) 0.0065(17)
C6 0.0303(16) 0.0357(18) 0.0289(16) 0.0004(13) 0.0070(13) 0.0031(14)
C7 0.041(2) 0.045(2) 0.0317(18) 0.0048(15) 0.0119(15) 0.0112(16)
C8 0.056(3) 0.0309(19) 0.088(3) 0.001(2) 0.043(2) 0.0022(18)
C9 0.073(3) 0.084(3) 0.045(2) 0.027(2) 0.037(2) 0.035(3)
C11 0.0301(17) 0.0391(19) 0.0300(17) 0.0015(14) 0.0084(14) 0.0004(14)
C12 0.0316(17) 0.0388(19) 0.0311(17) 0.0032(14) 0.0080(14) -0.0002(14)
C13 0.0340(18) 0.045(2) 0.0368(19) 0.0063(15) 0.0051(15) 0.0028(16)
C14 0.0282(17) 0.048(2) 0.042(2) 0.0020(16) 0.0031(15) -0.0001(16)
C15 0.0329(18) 0.039(2) 0.047(2) 0.0028(16) 0.0094(16) -0.0033(15)
C16 0.0334(18) 0.0371(19) 0.0348(18) 0.0033(14) 0.0102(14) -0.0004(15)
C21 0.0245(15) 0.0330(17) 0.0318(16) -0.0035(13) 0.0107(13) -0.0032(13)
C22 0.0251(16) 0.0404(19) 0.0309(16) 0.0012(14) 0.0100(13) -0.0016(14)
C23 0.0338(18) 0.046(2) 0.0285(17) -0.0040(15) 0.0097(14) -0.0011(15)
C24 0.0307(17) 0.0344(18) 0.0388(18) -0.0067(14) 0.0120(14) -0.0041(14)
C25 0.0290(16) 0.0340(18) 0.0363(18) -0.0003(14) 0.0095(14) -0.0003(14)
C26 0.0240(15) 0.0365(18) 0.0307(16) -0.0022(13) 0.0075(13) -0.0005(13)
C31 0.0248(15) 0.0308(17) 0.0319(16) -0.0008(13) 0.0100(13) -0.0014(13)
C32 0.0279(16) 0.0348(18) 0.0286(16) -0.0023(13) 0.0083(13) -0.0006(13)
C33 0.0381(19) 0.043(2) 0.0333(18) -0.0045(15) 0.0154(15) 0.0022(16)
C34 0.0351(18) 0.039(2) 0.044(2) -0.0022(16) 0.0135(16) 0.0087(15)
C35 0.0335(18) 0.0382(19) 0.0351(18) 0.0014(14) 0.0070(14) 0.0072(15)
C36 0.0297(16) 0.0359(18) 0.0299(16) -0.0005(13) 0.0095(13) 0.0040(14)
C41 0.055(3) 0.073(3) 0.059(3) -0.006(2) 0.024(2) 0.009(2)
C42 0.102(5) 0.161(7) 0.078(4) 0.006(4) 0.054(4) 0.054(5)
C43 0.052(7) 0.187(18) 0.053(7) 0.002(9) 0.030(6) -0.011(8)
C43A 0.075(9) 0.148(14) 0.061(8) 0.006(8) 0.042(7) 0.010(9)
C44 0.067(3) 0.093(4) 0.054(3) 0.007(2) 0.035(2) -0.009(3)
C51 0.076(3) 0.076(3) 0.054(3) -0.004(2) 0.014(2) -0.004(3)
C52 0.129(5) 0.069(3) 0.068(3) -0.005(3) 0.051(3) 0.018(3)
C53 0.114(5) 0.096(5) 0.074(4) 0.011(3) 0.048(4) 0.018(4)
C54 0.080(4) 0.068(3) 0.065(3) 0.011(3) 0.005(3) 0.005(3)
C55 0.078(4) 0.079(4) 0.070(3) -0.015(3) -0.004(3) 0.030(3)
C56 0.059(3) 0.094(4) 0.051(3) -0.009(3) 0.012(2) 0.023(3)
C57 0.160(7) 0.103(5) 0.081(4) 0.011(4) 0.028(5) -0.034(5)
C81 0.0372(19) 0.042(2) 0.0358(19) 0.0097(15) 0.0008(15) 0.0008(16)
C82 0.063(3) 0.050(3) 0.065(3) 0.021(2) -0.014(2) -0.010(2)
C83 0.049(2) 0.040(2) 0.054(2) 0.0005(18) 0.0097(19) 0.0013(18)
C84 0.051(2) 0.056(2) 0.042(2) 0.0064(18) 0.0156(18) -0.0112(19)
C85 0.033(2) 0.059(3) 0.054(2) 0.007(2) -0.0030(17) -0.0057(18)
C86 0.035(2) 0.149(6) 0.060(3) 0.013(3) 0.005(2) 0.002(3)
C87 0.050(2) 0.081(3) 0.045(2) -0.005(2) -0.0038(19) -0.010(2)
C88 0.079(4) 0.075(4) 0.123(5) 0.024(4) -0.048(4) -0.039(3)
C89 0.0315(17) 0.041(2) 0.0306(17) 0.0019(14) 0.0090(14) -0.0042(15)
C90 0.065(3) 0.110(4) 0.064(3) 0.045(3) 0.033(3) 0.045(3)
C91 0.147(5) 0.067(3) 0.036(2) 0.015(2) 0.032(3) 0.027(3)
C92 0.086(4) 0.107(5) 0.088(4) 0.064(4) -0.035(3) -0.062(4)
C93 0.0383(19) 0.040(2) 0.049(2) -0.0146(16) 0.0178(17) -0.0069(16)
C94 0.047(2) 0.052(2) 0.051(2) -0.0202(19) 0.0177(18) -0.0141(19)
C95 0.046(2) 0.054(2) 0.073(3) -0.027(2) 0.031(2) -0.0093(19)
C96 0.064(3) 0.036(2) 0.064(3) -0.0122(19) 0.011(2) 0.0013(19)
C97 0.0339(18) 0.043(2) 0.0280(16) -0.0003(14) 0.0102(14) 0.0021(15)
C98 0.044(2) 0.042(2) 0.0286(17) 0.0027(15) 0.0104(15) -0.0025(16)
C99 0.0377(19) 0.045(2) 0.0367(19) 0.0009(16) 0.0050(15) -0.0019(16)
C100 0.055(2) 0.060(3) 0.0346(19) 0.0048(17) 0.0209(18) 0.006(2)
C101 0.050(2) 0.050(2) 0.052(2) -0.0025(18) 0.0166(19) 0.0172(19)
C102 0.059(3) 0.073(3) 0.116(5) 0.000(3) 0.044(3) 0.021(3)
C103 0.073(3) 0.068(3) 0.089(4) -0.032(3) 0.007(3) 0.027(3)
C104 0.085(4) 0.073(3) 0.074(3) 0.004(3) 0.020(3) 0.046(3)
C201 0.079(3) 0.236(8) 0.092(4) -0.030(5) 0.043(3) 0.006(5)
C202 0.079(3) 0.236(8) 0.092(4) -0.030(5) 0.043(3) 0.006(5)
C203 0.079(3) 0.236(8) 0.092(4) -0.030(5) 0.043(3) 0.006(5)
C204 0.079(3) 0.236(8) 0.092(4) -0.030(5) 0.043(3) 0.006(5)
C205 0.079(3) 0.236(8) 0.092(4) -0.030(5) 0.043(3) 0.006(5)
C206 0.079(3) 0.236(8) 0.092(4) -0.030(5) 0.043(3) 0.006(5)
C207 0.079(3) 0.236(8) 0.092(4) -0.030(5) 0.043(3) 0.006(5)
C301 0.248(17) 0.177(9) 0.191(12) 0.017(8) 0.062(10) 0.004(10)
C302 0.248(17) 0.177(9) 0.191(12) 0.017(8) 0.062(10) 0.004(10)
C303 0.248(17) 0.177(9) 0.191(12) 0.017(8) 0.062(10) 0.004(10)
C304 0.248(17) 0.177(9) 0.191(12) 0.017(8) 0.062(10) 0.004(10)
C305 0.248(17) 0.177(9) 0.191(12) 0.017(8) 0.062(10) 0.004(10)
C306 0.248(17) 0.177(9) 0.191(12) 0.017(8) 0.062(10) 0.004(10)
C307 0.248(17) 0.177(9) 0.191(12) 0.017(8) 0.062(10) 0.004(10)

loop_
_atom_type_symbol
_atom_type_description
_atom_type_scat_dispersion_real
_atom_type_scat_dispersion_imag
_atom_type_scat_source
C C 0.0033 0.0016 'International Tables Vol C Tables 4.2.6.8 and 6.1.1.4'
H H 0.0000 0.0000 'International Tables Vol C Tables 4.2.6.8 and 6.1.1.4'
Ba Ba -0.3244 2.2819 'International Tables Vol C Tables 4.2.6.8 and 6.1.1.4'
N N 0.0061 0.0033 'International Tables Vol C Tables 4.2.6.8 and 6.1.1.4'
O O 0.0106 0.0060 'International Tables Vol C Tables 4.2.6.8 and 6.1.1.4'

loop_
_geom_angle_atom_site_label_1
_geom_angle_atom_site_label_2
_geom_angle_atom_site_label_3
_geom_angle
_geom_angle_site_symmetry_1
_geom_angle_site_symmetry_3
O1 Ba1 O2 112.01(7) . .
O1 Ba1 O3 118.79(7) . .
O2 Ba1 O3 73.92(6) . .
O1 Ba1 O4 78.44(8) . .
O2 Ba1 O4 168.56(8) . .
O3 Ba1 O4 105.69(7) . .
O1 Ba1 N2 132.32(8) . .
O2 Ba1 N2 73.28(7) . .
O3 Ba1 N2 108.32(7) . .
O4 Ba1 N2 96.35(8) . .
O1 Ba1 N1 69.09(8) . .
O2 Ba1 N1 96.96(7) . .
O3 Ba1 N1 169.51(7) . .
O4 Ba1 N1 82.19(8) . .
N2 Ba1 N1 63.26(8) . .
O1 Ba1 C31 100.56(8) . .
O2 Ba1 C31 95.12(7) . .
O3 Ba1 C31 24.07(7) . .
O4 Ba1 C31 87.19(8) . .
N2 Ba1 C31 126.74(8) . .
N1 Ba1 C31 166.42(8) . .
O1 Ba1 Ba2 120.55(5) . .
O2 Ba1 Ba2 37.24(5) . .
O3 Ba1 Ba2 36.77(4) . .
O4 Ba1 Ba2 141.83(6) . .
N2 Ba1 Ba2 92.71(5) . .
N1 Ba1 Ba2 134.17(5) . .
C31 Ba1 Ba2 58.32(5) . .
C11 O1 Ba1 146.9(2) . .
C2 N1 C3 111.2(3) . .
C2 N1 C1 110.0(3) . .
C3 N1 C1 107.4(2) . .
C2 N1 Ba1 120.6(2) . .
C3 N1 Ba1 102.53(19) . .
C1 N1 Ba1 104.2(2) . .
N1 C1 C16 116.7(3) . .
N1 C1 H1A 108.1 . .
C16 C1 H1A 108.1 . .
N1 C1 H1B 108.1 . .
C16 C1 H1B 108.1 . .
H1A C1 H1B 107.3 . .
O3 Ba2 O3 154.84(10) 2_655 .
O3 Ba2 O2 123.58(7) 2_655 .
O3 Ba2 O2 75.12(7) . .
O3 Ba2 O2 75.12(7) 2_655 2_655
O3 Ba2 O2 123.58(7) . 2_655
O2 Ba2 O2 94.26(10) . 2_655
O3 Ba2 N3 67.61(7) 2_655 2_655
O3 Ba2 N3 90.22(7) . 2_655
O2 Ba2 N3 161.58(8) . 2_655
O2 Ba2 N3 103.24(8) 2_655 2_655
O3 Ba2 N3 90.22(7) 2_655 .
O3 Ba2 N3 67.61(7) . .
O2 Ba2 N3 103.24(8) . .
O2 Ba2 N3 161.58(8) 2_655 .
N3 Ba2 N3 60.09(13) 2_655 .
O3 Ba2 Ba1 154.68(5) 2_655 .
O3 Ba2 Ba1 38.83(5) . .
O2 Ba2 Ba1 36.38(5) . .
O2 Ba2 Ba1 114.52(5) 2_655 .
N3 Ba2 Ba1 127.62(6) 2_655 .
N3 Ba2 Ba1 83.45(6) . .
O3 Ba2 Ba1 38.83(5) 2_655 2_655
O3 Ba2 Ba1 154.68(5) . 2_655
O2 Ba2 Ba1 114.52(5) . 2_655
O2 Ba2 Ba1 36.38(5) 2_655 2_655
N3 Ba2 Ba1 83.45(6) 2_655 2_655
N3 Ba2 Ba1 127.62(6) . 2_655
Ba1 Ba2 Ba1 146.677(8) . 2_655
C21 O2 Ba1 119.66(18) . .
C21 O2 Ba2 131.27(19) . .
Ba1 O2 Ba2 106.38(7) . .
C5 N2 C4 109.8(3) . .
C5 N2 C6 107.7(3) . .
C4 N2 C6 112.3(3) . .
C5 N2 Ba1 106.6(2) . .
C4 N2 Ba1 113.20(19) . .
C6 N2 Ba1 107.00(18) . .
N1 C2 H2A 109.5 . .
N1 C2 H2B 109.5 . .
H2A C2 H2B 109.5 . .
N1 C2 H2C 109.5 . .
H2A C2 H2C 109.5 . .
H2B C2 H2C 109.5 . .
C31 O3 Ba2 140.60(19) . .
C31 O3 Ba1 98.42(17) . .
Ba2 O3 Ba1 104.40(7) . .
C8 N3 C9 110.7(3) . .
C8 N3 C7 112.3(3) . .
C9 N3 C7 107.8(3) . .
C8 N3 Ba2 116.4(2) . .
C9 N3 Ba2 101.5(2) . .
C7 N3 Ba2 107.3(2) . .
N1 C3 C4 114.0(3) . .
N1 C3 H3A 108.8 . .
C4 C3 H3A 108.8 . .
N1 C3 H3B 108.8 . .
C4 C3 H3B 108.8 . .
H3A C3 H3B 107.7 . .
C44 O4 C41 109.4(3) . .
C44 O4 Ba1 140.7(3) . .
C41 O4 Ba1 109.7(2) . .
N2 C4 C3 112.0(3) . .
N2 C4 H4A 109.2 . .
C3 C4 H4A 109.2 . .
N2 C4 H4B 109.2 . .
C3 C4 H4B 109.2 . .
H4A C4 H4B 107.9 . .
N2 C5 H5A 109.5 . .
N2 C5 H5B 109.5 . .
H5A C5 H5B 109.5 . .
N2 C5 H5C 109.5 . .
H5A C5 H5C 109.5 . .
H5B C5 H5C 109.5 . .
N2 C6 C26 113.3(3) . .
N2 C6 H6A 108.9 . .
C26 C6 H6A 108.9 . .
N2 C6 H6B 108.9 . .
C26 C6 H6B 108.9 . .
H6A C6 H6B 107.7 . .
N3 C7 C36 115.6(3) . .
N3 C7 H7A 108.4 . .
C36 C7 H7A 108.4 . .
N3 C7 H7B 108.4 . .
C36 C7 H7B 108.4 . .
H7A C7 H7B 107.4 . .
N3 C8 C8 111.6(3) . 2_655
N3 C8 H8A 109.3 . .
C8 C8 H8A 109.3 2_655 .
N3 C8 H8B 109.3 . .
C8 C8 H8B 109.3 2_655 .
H8A C8 H8B 108.0 . .
N3 C9 H9A 109.5 . .
N3 C9 H9B 109.5 . .
H9A C9 H9B 109.5 . .
N3 C9 H9C 109.5 . .
H9A C9 H9C 109.5 . .
H9B C9 H9C 109.5 . .
O1 C11 C16 119.9(3) . .
O1 C11 C12 122.2(3) . .
C16 C11 C12 117.8(3) . .
C13 C12 C11 118.6(3) . .
C13 C12 C81 121.3(3) . .
C11 C12 C81 120.0(3) . .
C14 C13 C12 124.3(3) . .
C14 C13 H13 117.9 . .
C12 C13 H13 117.9 . .
C13 C14 C15 116.4(3) . .
C13 C14 C85 120.8(3) . .
C15 C14 C85 122.6(3) . .
C14 C15 C16 121.8(3) . .
C14 C15 H15 119.1 . .
C16 C15 H15 119.1 . .
C15 C16 C11 120.9(3) . .
C15 C16 C1 118.0(3) . .
C11 C16 C1 120.9(3) . .
O2 C21 C26 119.6(3) . .
O2 C21 C22 122.5(3) . .
C26 C21 C22 117.9(3) . .
C23 C22 C21 117.8(3) . .
C23 C22 C89 120.1(3) . .
C21 C22 C89 122.0(3) . .
C22 C23 C24 125.0(3) . .
C22 C23 H23 117.5 . .
C24 C23 H23 117.5 . .
C25 C24 C23 116.1(3) . .
C25 C24 C93 124.2(3) . .
C23 C24 C93 119.7(3) . .
C24 C25 C26 122.5(3) . .
C24 C25 H25 118.7 . .
C26 C25 H25 118.7 . .
C25 C26 C21 120.6(3) . .
C25 C26 C6 118.4(3) . .
C21 C26 C6 121.1(3) . .
O3 C31 C36 119.0(3) . .
O3 C31 C32 123.8(3) . .
C36 C31 C32 117.2(3) . .
O3 C31 Ba1 57.51(15) . .
C36 C31 Ba1 102.5(2) . .
C32 C31 Ba1 109.0(2) . .
C33 C32 C31 118.5(3) . .
C33 C32 C97 119.3(3) . .
C31 C32 C97 122.1(3) . .
C32 C33 C34 124.1(3) . .
C32 C33 H33 117.9 . .
C34 C33 H33 117.9 . .
C35 C34 C33 116.7(3) . .
C35 C34 C101 123.6(3) . .
C33 C34 C101 119.7(3) . .
C34 C35 C36 121.9(3) . .
C34 C35 H35 119.0 . .
C36 C35 H35 119.0 . .
C35 C36 C31 121.5(3) . .
C35 C36 C7 117.9(3) . .
C31 C36 C7 120.6(3) . .
O4 C41 C42 106.0(4) . .
O4 C41 H41A 110.5 . .
C42 C41 H41A 110.5 . .
O4 C41 H41B 110.5 . .
C42 C41 H41B 110.5 . .
H41A C41 H41B 108.7 . .
C43A C42 C43 36.4(7) . .
C43A C42 C41 107.2(6) . .
C43 C42 C41 102.3(7) . .
C43A C42 H42A 76.3 . .
C43 C42 H42A 111.3 . .
C41 C42 H42A 111.3 . .
C43A C42 H42B 135.0 . .
C43 C42 H42B 111.3 . .
C41 C42 H42B 111.3 . .
H42A C42 H42B 109.2 . .
C44 C43 C42 105.3(9) . .
C44 C43 H43C 110.7 . .
C42 C43 H43C 110.7 . .
C44 C43 H43D 110.7 . .
C42 C43 H43D 110.7 . .
H43C C43 H43D 108.8 . .
C42 C43A C44 104.4(8) . .
C42 C43A H43A 110.9 . .
C44 C43A H43A 110.9 . .
C42 C43A H43B 110.9 . .
C44 C43A H43B 110.9 . .
H43A C43A H43B 108.9 . .
O4 C44 C43 105.6(7) . .
O4 C44 C43A 104.7(7) . .
C43 C44 C43A 35.1(7) . .
O4 C44 H44A 110.6 . .
C43 C44 H44A 110.6 . .
C43A C44 H44A 78.7 . .
O4 C44 H44B 110.6 . .
C43 C44 H44B 110.6 . .
C43A C44 H44B 137.6 . .
H44A C44 H44B 108.7 . .
C56 C51 C52 118.3(5) . .
C56 C51 C57 120.3(5) . .
C52 C51 C57 121.3(6) . .
C53 C52 C51 121.7(5) . .
C53 C52 H52 119.1 . .
C51 C52 H52 119.1 . .
C52 C53 C54 120.5(5) . .
C52 C53 H53 119.8 . .
C54 C53 H53 119.8 . .
C55 C54 C53 119.1(5) . .
C55 C54 H54 120.5 . .
C53 C54 H54 120.5 . .
C54 C55 C56 120.4(5) . .
C54 C55 H55 119.8 . .
C56 C55 H55 119.8 . .
C51 C56 C55 120.0(5) . .
C51 C56 H56 120.0 . .
C55 C56 H56 120.0 . .
C51 C57 H57A 109.5 . .
C51 C57 H57B 109.5 . .
H57A C57 H57B 109.5 . .
C51 C57 H57C 109.5 . .
H57A C57 H57C 109.5 . .
H57B C57 H57C 109.5 . .
C12 C81 C84 109.7(3) . .
C12 C81 C82 112.9(3) . .
C84 C81 C82 107.2(3) . .
C12 C81 C83 110.9(3) . .
C84 C81 C83 109.0(3) . .
C82 C81 C83 106.9(3) . .
C81 C82 H82A 109.5 . .
C81 C82 H82B 109.5 . .
H82A C82 H82B 109.5 . .
C81 C82 H82C 109.5 . .
H82A C82 H82C 109.5 . .
H82B C82 H82C 109.5 . .
C81 C83 H83A 109.5 . .
C81 C83 H83B 109.5 . .
H83A C83 H83B 109.5 . .
C81 C83 H83C 109.5 . .
H83A C83 H83C 109.5 . .
H83B C83 H83C 109.5 . .
C81 C84 H84A 109.5 . .
C81 C84 H84B 109.5 . .
H84A C84 H84B 109.5 . .
C81 C84 H84C 109.5 . .
H84A C84 H84C 109.5 . .
H84B C84 H84C 109.5 . .
C88 C85 C86 110.5(5) . .
C88 C85 C87 107.9(4) . .
C86 C85 C87 107.4(4) . .
C88 C85 C14 111.7(4) . .
C86 C85 C14 108.3(4) . .
C87 C85 C14 110.8(3) . .
C85 C86 H86A 109.5 . .
C85 C86 H86B 109.5 . .
H86A C86 H86B 109.5 . .
C85 C86 H86C 109.5 . .
H86A C86 H86C 109.5 . .
H86B C86 H86C 109.5 . .
C85 C87 H87A 109.5 . .
C85 C87 H87B 109.5 . .
H87A C87 H87B 109.5 . .
C85 C87 H87C 109.5 . .
H87A C87 H87C 109.5 . .
H87B C87 H87C 109.5 . .
C85 C88 H88A 109.5 . .
C85 C88 H88B 109.5 . .
H88A C88 H88B 109.5 . .
C85 C88 H88C 109.5 . .
H88A C88 H88C 109.5 . .
H88B C88 H88C 109.5 . .
C92 C89 C90 111.2(5) . .
C92 C89 C91 106.2(4) . .
C90 C89 C91 105.4(4) . .
C92 C89 C22 110.7(3) . .
C90 C89 C22 110.8(3) . .
C91 C89 C22 112.2(3) . .
C89 C90 H90A 109.5 . .
C89 C90 H90B 109.5 . .
H90A C90 H90B 109.5 . .
C89 C90 H90C 109.5 . .
H90A C90 H90C 109.5 . .
H90B C90 H90C 109.5 . .
C89 C91 H91A 109.5 . .
C89 C91 H91B 109.5 . .
H91A C91 H91B 109.5 . .
C89 C91 H91C 109.5 . .
H91A C91 H91C 109.5 . .
H91B C91 H91C 109.5 . .
C89 C92 H92A 109.5 . .
C89 C92 H92B 109.5 . .
H92A C92 H92B 109.5 . .
C89 C92 H92C 109.5 . .
H92A C92 H92C 109.5 . .
H92B C92 H92C 109.5 . .
C96 C93 C24 112.1(3) . .
C96 C93 C94 108.9(3) . .
C24 C93 C94 108.7(3) . .
C96 C93 C95 108.7(3) . .
C24 C93 C95 109.8(3) . .
C94 C93 C95 108.6(3) . .
C93 C94 H94A 109.5 . .
C93 C94 H94B 109.5 . .
H94A C94 H94B 109.5 . .
C93 C94 H94C 109.5 . .
H94A C94 H94C 109.5 . .
H94B C94 H94C 109.5 . .
C93 C95 H95A 109.5 . .
C93 C95 H95B 109.5 . .
H95A C95 H95B 109.5 . .
C93 C95 H95C 109.5 . .
H95A C95 H95C 109.5 . .
H95B C95 H95C 109.5 . .
C93 C96 H96A 109.5 . .
C93 C96 H96B 109.5 . .
H96A C96 H96B 109.5 . .
C93 C96 H96C 109.5 . .
H96A C96 H96C 109.5 . .
H96B C96 H96C 109.5 . .
C99 C97 C100 107.9(3) . .
C99 C97 C98 108.7(3) . .
C100 C97 C98 106.7(3) . .
C99 C97 C32 108.8(3) . .
C100 C97 C32 112.8(3) . .
C98 C97 C32 111.8(3) . .
C97 C98 H98A 109.5 . .
C97 C98 H98B 109.5 . .
H98A C98 H98B 109.5 . .
C97 C98 H98C 109.5 . .
H98A C98 H98C 109.5 . .
H98B C98 H98C 109.5 . .
C97 C99 H99A 109.5 . .
C97 C99 H99B 109.5 . .
H99A C99 H99B 109.5 . .
C97 C99 H99C 109.5 . .
H99A C99 H99C 109.5 . .
H99B C99 H99C 109.5 . .
C97 C100 H10A 109.5 . .
C97 C100 H10B 109.5 . .
H10A C100 H10B 109.5 . .
C97 C100 H10C 109.5 . .
H10A C100 H10C 109.5 . .
H10B C100 H10C 109.5 . .
C103 C101 C104 110.1(4) . .
C103 C101 C34 110.0(3) . .
C104 C101 C34 112.9(3) . .
C103 C101 C102 109.3(4) . .
C104 C101 C102 106.1(4) . .
C34 C101 C102 108.2(3) . .
C101 C102 H10D 109.5 . .
C101 C102 H10E 109.5 . .
H10D C102 H10E 109.5 . .
C101 C102 H10F 109.5 . .
H10D C102 H10F 109.5 . .
H10E C102 H10F 109.5 . .
C101 C103 H10G 109.5 . .
C101 C103 H10H 109.5 . .
H10G C103 H10H 109.5 . .
C101 C103 H10I 109.5 . .
H10G C103 H10I 109.5 . .
H10H C103 H10I 109.5 . .
C101 C104 H10J 109.5 . .
C101 C104 H10K 109.5 . .
H10J C104 H10K 109.5 . .
C101 C104 H10L 109.5 . .
H10J C104 H10L 109.5 . .
H10K C104 H10L 109.5 . .
C207 C201 C202 127.6(12) . .
C207 C201 C206 104.2(10) . .
C202 C201 C206 120.0 . .
C203 C202 C201 120.0 . .
C203 C202 H202 120.0 . .
C201 C202 H202 120.0 . .
C202 C203 C204 120.0 . .
C202 C203 H203 120.0 . .
C204 C203 H203 120.0 . .
C205 C204 C203 120.0 . .
C205 C204 H204 120.0 . .
C203 C204 H204 120.0 . .
C204 C205 C206 120.0 . .
C204 C205 H205 120.0 . .
C206 C205 H205 120.0 . .
C205 C206 C201 120.0 . .
C205 C206 H206 120.0 . .
C201 C206 H206 120.0 . .
C201 C207 H20A 109.5 . .
C201 C207 H20B 109.5 . .
H20A C207 H20B 109.5 . .
C201 C207 H20C 109.5 . .
H20A C207 H20C 109.5 . .
H20B C207 H20C 109.5 . .
C302 C301 C306 120.0 . .
C302 C301 C307 110(2) . .
C306 C301 C307 127(2) . .
C301 C302 C303 120.0 . .
C301 C302 C304 24.1(17) . 2_655
C303 C302 C304 141(2) . 2_655
C301 C302 H302 120.0 . .
C303 C302 H302 120.0 . .
C304 C302 H302 97.6 2_655 .
C302 C303 C304 120.0 . .
C302 C303 H303 120.0 . .
C304 C303 H303 120.0 . .
C305 C304 C303 120.0 . .
C305 C304 C302 25.0(12) . 2_655
C303 C304 C302 97.4(14) . 2_655
C305 C304 H304 120.0 . .
C303 C304 H304 120.0 . .
C302 C304 H304 141.0 2_655 .
C306 C305 C304 120.0 . .
C306 C305 H305 120.0 . .
C304 C305 H305 120.0 . .
C305 C306 C301 120.0 . .
C305 C306 H306 120.0 . .
C301 C306 H306 120.0 . .
C301 C307 H30A 109.5 . .
C301 C307 H30B 109.5 . .
H30A C307 H30B 109.5 . .
C301 C307 H30C 109.5 . .
H30A C307 H30C 109.5 . .
H30B C307 H30C 109.5 . .

loop_
_geom_bond_atom_site_label_1
_geom_bond_atom_site_label_2
_geom_bond_distance
_geom_bond_site_symmetry_2
Ba1 O1 2.434(2) .
Ba1 O2 2.629(2) .
Ba1 O3 2.753(2) .
Ba1 O4 2.872(3) .
Ba1 N2 2.904(3) .
Ba1 N1 2.941(3) .
Ba1 C31 3.228(3) .
Ba1 Ba2 4.2526(2) .
O1 C11 1.316(4) .
N1 C2 1.462(4) .
N1 C3 1.471(4) .
N1 C1 1.492(4) .
C1 C16 1.513(5) .
C1 H1A 0.9900 .
C1 H1B 0.9900 .
Ba2 O3 2.628(2) 2_655
Ba2 O3 2.628(2) .
Ba2 O2 2.682(2) .
Ba2 O2 2.682(2) 2_655
Ba2 N3 2.916(3) 2_655
Ba2 N3 2.916(3) .
Ba2 Ba1 4.2526(2) 2_655
O2 C21 1.338(4) .
N2 C5 1.467(4) .
N2 C4 1.473(4) .
N2 C6 1.500(4) .
C2 H2A 0.9800 .
C2 H2B 0.9800 .
C2 H2C 0.9800 .
O3 C31 1.331(4) .
N3 C8 1.466(5) .
N3 C9 1.472(5) .
N3 C7 1.479(5) .
C3 C4 1.520(5) .
C3 H3A 0.9900 .
C3 H3B 0.9900 .
O4 C44 1.433(5) .
O4 C41 1.439(5) .
C4 H4A 0.9900 .
C4 H4B 0.9900 .
C5 H5A 0.9800 .
C5 H5B 0.9800 .
C5 H5C 0.9800 .
C6 C26 1.501(4) .
C6 H6A 0.9900 .
C6 H6B 0.9900 .
C7 C36 1.509(4) .
C7 H7A 0.9900 .
C7 H7B 0.9900 .
C8 C8 1.538(8) 2_655
C8 H8A 0.9900 .
C8 H8B 0.9900 .
C9 H9A 0.9800 .
C9 H9B 0.9800 .
C9 H9C 0.9800 .
C11 C16 1.412(5) .
C11 C12 1.424(5) .
C12 C13 1.392(5) .
C12 C81 1.531(5) .
C13 C14 1.388(5) .
C13 H13 0.9500 .
C14 C15 1.395(5) .
C14 C85 1.544(5) .
C15 C16 1.398(5) .
C15 H15 0.9500 .
C21 C26 1.415(5) .
C21 C22 1.434(4) .
C22 C23 1.383(5) .
C22 C89 1.532(5) .
C23 C24 1.394(5) .
C23 H23 0.9500 .
C24 C25 1.378(5) .
C24 C93 1.530(5) .
C25 C26 1.395(5) .
C25 H25 0.9500 .
C31 C36 1.415(5) .
C31 C32 1.428(4) .
C32 C33 1.392(5) .
C32 C97 1.545(5) .
C33 C34 1.393(5) .
C33 H33 0.9500 .
C34 C35 1.378(5) .
C34 C101 1.539(5) .
C35 C36 1.388(5) .
C35 H35 0.9500 .
C41 C42 1.514(7) .
C41 H41A 0.9900 .
C41 H41B 0.9900 .
C42 C43A 1.422(16) .
C42 C43 1.480(19) .
C42 H42A 0.9900 .
C42 H42B 0.9900 .
C43 C44 1.462(14) .
C43 H43C 0.9900 .
C43 H43D 0.9900 .
C43A C44 1.537(15) .
C43A H43A 0.9900 .
C43A H43B 0.9900 .
C44 H44A 0.9900 .
C44 H44B 0.9900 .
C51 C56 1.358(7) .
C51 C52 1.382(7) .
C51 C57 1.494(8) .
C52 C53 1.348(8) .
C52 H52 0.9500 .
C53 C54 1.375(8) .
C53 H53 0.9500 .
C54 C55 1.354(8) .
C54 H54 0.9500 .
C55 C56 1.409(8) .
C55 H55 0.9500 .
C56 H56 0.9500 .
C57 H57A 0.9800 .
C57 H57B 0.9800 .
C57 H57C 0.9800 .
C81 C84 1.537(5) .
C81 C82 1.537(5) .
C81 C83 1.539(5) .
C82 H82A 0.9800 .
C82 H82B 0.9800 .
C82 H82C 0.9800 .
C83 H83A 0.9800 .
C83 H83B 0.9800 .
C83 H83C 0.9800 .
C84 H84A 0.9800 .
C84 H84B 0.9800 .
C84 H84C 0.9800 .
C85 C88 1.511(7) .
C85 C86 1.534(7) .
C85 C87 1.536(6) .
C86 H86A 0.9800 .
C86 H86B 0.9800 .
C86 H86C 0.9800 .
C87 H87A 0.9800 .
C87 H87B 0.9800 .
C87 H87C 0.9800 .
C88 H88A 0.9800 .
C88 H88B 0.9800 .
C88 H88C 0.9800 .
C89 C92 1.496(6) .
C89 C90 1.510(5) .
C89 C91 1.526(5) .
C90 H90A 0.9800 .
C90 H90B 0.9800 .
C90 H90C 0.9800 .
C91 H91A 0.9800 .
C91 H91B 0.9800 .
C91 H91C 0.9800 .
C92 H92A 0.9800 .
C92 H92B 0.9800 .
C92 H92C 0.9800 .
C93 C96 1.529(6) .
C93 C94 1.537(5) .
C93 C95 1.544(5) .
C94 H94A 0.9800 .
C94 H94B 0.9800 .
C94 H94C 0.9800 .
C95 H95A 0.9800 .
C95 H95B 0.9800 .
C95 H95C 0.9800 .
C96 H96A 0.9800 .
C96 H96B 0.9800 .
C96 H96C 0.9800 .
C97 C99 1.526(5) .
C97 C100 1.535(5) .
C97 C98 1.538(5) .
C98 H98A 0.9800 .
C98 H98B 0.9800 .
C98 H98C 0.9800 .
C99 H99A 0.9800 .
C99 H99B 0.9800 .
C99 H99C 0.9800 .
C100 H10A 0.9800 .
C100 H10B 0.9800 .
C100 H10C 0.9800 .
C101 C103 1.508(6) .
C101 C104 1.512(6) .
C101 C102 1.551(7) .
C102 H10D 0.9800 .
C102 H10E 0.9800 .
C102 H10F 0.9800 .
C103 H10G 0.9800 .
C103 H10H 0.9800 .
C103 H10I 0.9800 .
C104 H10J 0.9800 .
C104 H10K 0.9800 .
C104 H10L 0.9800 .
C201 C207 1.269(18) .
C201 C202 1.3900 .
C201 C206 1.3900 .
C202 C203 1.3900 .
C202 H202 0.9500 .
C203 C204 1.3900 .
C203 H203 0.9500 .
C204 C205 1.3900 .
C204 H204 0.9500 .
C205 C206 1.3900 .
C205 H205 0.9500 .
C206 H206 0.9500 .
C207 H20A 0.9800 .
C207 H20B 0.9800 .
C207 H20C 0.9800 .
C301 C302 1.3900 .
C301 C306 1.3900 .
C301 C307 1.49(3) .
C302 C303 1.3900 .
C302 C304 2.03(5) 2_655
C302 H302 0.9500 .
C303 C304 1.3900 .
C303 H303 0.9500 .
C304 C305 1.3900 .
C304 C302 2.03(4) 2_655
C304 H304 0.9500 .
C305 C306 1.3900 .
C305 H305 0.9500 .
C306 H306 0.9500 .
C307 H30A 0.9800 .
C307 H30B 0.9800 .
C307 H30C 0.9800 .
